data_4020129
loop_
_publ_author_name
'Maryiam Qadir'
'Jonathan Cobb'
'Peter W. Sheldrake'
'Neil Whittall'
'Andrew J. P. White'
'King Kuok (Mimi) Hii'
'Peter N. Horton'
'Michael B. Hursthouse'

_journal_name_full 'Journal of Organic Chemistry'
_journal_page_first 1545
_journal_page_last 1551
_journal_paper_doi 10.1021/jo048118b
_journal_volume 70
_journal_year 2005
_chemical_formula_moiety 'C17 H15 N O'
_chemical_formula_sum 'C17 H15 N O'
_chemical_formula_weight 249.30
_space_group_IT_number 14
_symmetry_cell_setting monoclinic
_symmetry_space_group_name_Hall '-P 2yn'
_symmetry_space_group_name_H-M 'P 1 21/n 1'
_atom_sites_solution_hydrogens geom
_atom_sites_solution_primary direct
_atom_sites_solution_secondary difmap
_cell_angle_alpha 90.00
_cell_angle_beta 95.2080(10)
_cell_angle_gamma 90.00
_cell_formula_units_Z 4
_cell_length_a 10.2478(3)
_cell_length_b 10.1404(2)
_cell_length_c 12.6013(3)
_cell_measurement_reflns_used 2843
_cell_measurement_temperature 120(2)
_cell_measurement_theta_max 27.485
_cell_measurement_theta_min 2.910
_cell_volume 1304.08(6)
_diffrn_ambient_temperature 120(2)
_diffrn_detector_area_resol_mean 9.091
_diffrn_measurement_device_type 'Nonius KappaCCD Area Detector'
_diffrn_measurement_method '\f and \w scans to fill Ewald Sphere'
_diffrn_radiation_monochromator graphite
_diffrn_radiation_source 'Nonius FR591 rotating anode'
_diffrn_radiation_type MoK\a
_diffrn_radiation_wavelength 0.71073
_diffrn_reflns_av_R_equivalents 0.0517
_diffrn_reflns_av_sigmaI/netI 0.0357
_diffrn_reflns_limit_h_max 11
_diffrn_reflns_limit_h_min -13
_diffrn_reflns_limit_k_max 13
_diffrn_reflns_limit_k_min -11
_diffrn_reflns_limit_l_max 15
_diffrn_reflns_limit_l_min -16
_diffrn_reflns_number 12410
_diffrn_reflns_theta_max 27.50
_diffrn_reflns_theta_min 3.25
_diffrn_standards_decay_% ?
_diffrn_standards_interval_count ?
_diffrn_standards_interval_time ?
_diffrn_standards_number ?
_exptl_absorpt_coefficient_mu 0.079
_exptl_absorpt_correction_T_max 0.9875
_exptl_absorpt_correction_T_min 0.9542
_exptl_absorpt_correction_type multi-scan
_exptl_absorpt_process_details 'SORTAV Blessing (1997)'
_exptl_crystal_colour Colourless
_exptl_crystal_density_diffrn 1.270
_exptl_crystal_density_meas ?
_exptl_crystal_density_method 'not measured'
_exptl_crystal_description Block
_exptl_crystal_F_000 528
_exptl_crystal_size_max 0.60
_exptl_crystal_size_mid 0.50
_exptl_crystal_size_min 0.16
_refine_ls_extinction_coef 0.046(4)
_refine_ls_extinction_expression Fc^*^=kFc[1+0.001xFc^2^\l^3^/sin(2\q)]^-1/4^
_refine_ls_extinction_method SHELXL
_refine_ls_goodness_of_fit_ref 1.034
_refine_ls_hydrogen_treatment mixed
_refine_ls_matrix_type full
_refine_ls_number_parameters 233
_refine_ls_number_reflns 2927
_refine_ls_number_restraints 0
_refine_ls_restrained_S_all 1.034
_refine_ls_R_factor_all 0.0472
_refine_ls_R_factor_gt 0.0382
_refine_ls_shift/su_max 0.000
_refine_ls_shift/su_mean 0.000
_refine_ls_structure_factor_coef Fsqd
_refine_ls_weighting_details 'calc w=1/[\s^2^(Fo^2^)+(0.0474P)^2^+0.3716P] where P=(Fo^2^+2Fc^2^)/3'
_refine_ls_weighting_scheme calc
_refine_ls_wR_factor_gt 0.0931
_refine_ls_wR_factor_ref 0.0993
_reflns_number_gt 2498
_reflns_number_total 2927
_reflns_threshold_expression >2sigma(I)
_cod_depositor_comments
;
The following automatic conversions were performed:
'_symmetry_cell_setting' value 'Monoclinic' changed to 'monoclinic'
according to '/home/saulius/struct/CIF-dictionaries/cif_core.dic'
dictionary named 'cif_core.dic' version 2.4.1 from 2010-06-29.

Automatic conversion script
Id: cif_fix_enum 1527 2010-12-29 10:47:43Z saulius 
;
_cod_original_sg_symbol_H-M 'P 21/n'
_cod_database_code 4020129

loop_
_symmetry_equiv_pos_as_xyz
'x, y, z'
'-x+1/2, y+1/2, -z+1/2'
'-x, -y, -z'
'x-1/2, -y-1/2, z-1/2'

loop_
_atom_site_label
_atom_site_type_symbol
_atom_site_fract_x
_atom_site_fract_y
_atom_site_fract_z
_atom_site_U_iso_or_equiv
_atom_site_adp_type
_atom_site_occupancy
_atom_site_symmetry_multiplicity
_atom_site_calc_flag
_atom_site_refinement_flags
_atom_site_disorder_assembly
_atom_site_disorder_group
C1 C 1.24689(10) 0.07313(10) 0.19486(8) 0.0159(2) Uani 1 1 d . . .
C2 C 1.33722(10) -0.02155(10) 0.16824(8) 0.0159(2) Uani 1 1 d . . .
C3 C 1.43232(10) -0.06186(11) 0.24736(9) 0.0184(2) Uani 1 1 d . . .
C4 C 1.43783(11) -0.01054(11) 0.35000(9) 0.0206(3) Uani 1 1 d . . .
C5 C 1.34703(11) 0.08329(11) 0.37498(9) 0.0206(3) Uani 1 1 d . . .
C6 C 1.25207(11) 0.12544(11) 0.29703(9) 0.0187(2) Uani 1 1 d . . .
C7 C 1.32789(11) -0.08080(11) 0.05797(8) 0.0186(2) Uani 1 1 d . . .
C8 C 1.33919(11) 0.01689(12) -0.03092(9) 0.0223(3) Uani 1 1 d . . .
C9 C 1.28870(11) 0.13656(12) -0.03965(9) 0.0238(3) Uani 1 1 d . . .
C10 C 1.20393(12) 0.20647(12) 0.03296(9) 0.0220(3) Uani 1 1 d . . .
C11 C 1.02035(10) 0.12266(10) 0.12415(8) 0.0173(2) Uani 1 1 d . . .
C12 C 0.96903(10) 0.03085(11) 0.20390(8) 0.0181(2) Uani 1 1 d . . .
C13 C 0.87024(11) 0.07720(12) 0.26268(9) 0.0237(3) Uani 1 1 d . . .
C14 C 0.81499(13) -0.00494(14) 0.33418(10) 0.0304(3) Uani 1 1 d . . .
C15 C 0.85514(13) -0.13515(13) 0.34501(10) 0.0304(3) Uani 1 1 d . . .
C16 C 0.95145(12) -0.18275(12) 0.28460(10) 0.0275(3) Uani 1 1 d . . .
C17 C 1.00906(11) -0.09999(11) 0.21470(9) 0.0221(3) Uani 1 1 d . . .
N1 N 1.15181(9) 0.12112(9) 0.11339(7) 0.0174(2) Uani 1 1 d . . .
O1 O 0.94441(8) 0.19417(8) 0.06950(7) 0.0242(2) Uani 1 1 d . . .
H3 H 1.4975(13) -0.1296(13) 0.2298(10) 0.020(3) Uiso 1 1 d . . .
H4 H 1.5058(14) -0.0396(14) 0.4046(11) 0.027(3) Uiso 1 1 d . . .
H5 H 1.3546(14) 0.1232(14) 0.4471(11) 0.028(4) Uiso 1 1 d . . .
H6 H 1.1884(13) 0.1939(13) 0.3129(10) 0.021(3) Uiso 1 1 d . . .
H7A H 1.3993(12) -0.1493(13) 0.0543(9) 0.016(3) Uiso 1 1 d . . .
H7B H 1.2424(15) -0.1279(14) 0.0437(11) 0.028(4) Uiso 1 1 d . . .
H8 H 1.3898(15) -0.0157(14) -0.0895(12) 0.031(4) Uiso 1 1 d . . .
H9 H 1.3049(15) 0.1886(15) -0.1014(13) 0.037(4) Uiso 1 1 d . . .
H10A H 1.2528(14) 0.2813(15) 0.0709(11) 0.027(3) Uiso 1 1 d . . .
H10B H 1.1298(13) 0.2432(14) -0.0078(10) 0.022(3) Uiso 1 1 d . . .
H13 H 0.8404(14) 0.1683(15) 0.2517(11) 0.029(4) Uiso 1 1 d . . .
H14 H 0.7447(16) 0.0281(16) 0.3753(13) 0.038(4) Uiso 1 1 d . . .
H15 H 0.8149(16) -0.1952(17) 0.3932(13) 0.042(4) Uiso 1 1 d . . .
H16 H 0.9792(14) -0.2754(15) 0.2903(11) 0.030(4) Uiso 1 1 d . . .
H17 H 1.0771(14) -0.1344(14) 0.1718(11) 0.026(3) Uiso 1 1 d . . .
